data_4062615
loop_
_publ_author_name
'Enmanuel Boillos'
'Daniel Miguel'

_publ_section_title
;
Alkyl Transfer Reactivity in the First
 Octahedral Isocyanide Complex of Nickel(II)
;
_journal_name_full Organometallics
_journal_paper_doi 10.1021/om0343364
_journal_year 2004
_chemical_formula_sum 'C26 H38 N2 Ni O4 P2 S4'
_chemical_formula_weight 691.47
_space_group_IT_number 2
_symmetry_cell_setting triclinic
_symmetry_space_group_name_Hall '-P 1'
_symmetry_space_group_name_H-M 'P -1'
_cell_angle_alpha 101.227(4)
_cell_angle_beta 90.509(5)
_cell_angle_gamma 96.954(4)
_cell_formula_units_Z 2
_cell_length_a 10.911(3)
_cell_length_b 10.932(3)
_cell_length_c 14.640(4)
_cell_measurement_temperature 293(2)
_cell_volume 1699.1(8)
_diffrn_ambient_temperature 293(2)
_exptl_crystal_density_diffrn 1.352
_cod_depositor_comments
;
The following automatic conversions were performed:
'_symmetry_cell_setting' value 'Triclinic' changed to 'triclinic'
according to '/home/saulius/struct/CIF-dictionaries/cif_core.dic'
dictionary named 'cif_core.dic' version 2.4.1 from 2010-06-29.

Automatic conversion script
Id: cif_fix_enum 1527 2010-12-29 10:47:43Z saulius 
;
_cod_database_code 4062615

loop_
_symmetry_equiv_pos_as_xyz
'x, y, z'
'-x, -y, -z'

loop_
_atom_site_label
_atom_site_type_symbol
_atom_site_fract_x
_atom_site_fract_y
_atom_site_fract_z
_atom_site_U_iso_or_equiv
_atom_site_adp_type
_atom_site_occupancy
_atom_site_symmetry_multiplicity
_atom_site_calc_flag
_atom_site_refinement_flags
_atom_site_disorder_assembly
_atom_site_disorder_group
Ni1 Ni 0.0000 0.0000 0.5000 0.0404(3) Uani 1 2 d S . .
S2 S -0.03406(19) 0.22782(16) 0.53986(13) 0.0582(5) Uani 1 1 d . . .
S1 S 0.07412(17) 0.06619(16) 0.34961(13) 0.0538(5) Uani 1 1 d . . .
P1 P 0.04154(17) 0.23352(16) 0.41761(13) 0.0502(5) Uani 1 1 d . . .
C1 C 0.1724(6) 0.0392(6) 0.5555(4) 0.0418(14) Uani 1 1 d . . .
N1 N 0.2727(5) 0.0595(5) 0.5872(4) 0.0462(13) Uani 1 1 d . . .
O1 O 0.1646(5) 0.3327(5) 0.4428(4) 0.0772(16) Uani 1 1 d . . .
O2 O -0.0399(5) 0.2893(4) 0.3494(4) 0.0682(14) Uani 1 1 d . . .
C2 C 0.3960(5) 0.0797(6) 0.6203(4) 0.0381(13) Uani 1 1 d . . .
C3 C 0.4610(6) -0.0245(6) 0.6108(4) 0.0467(15) Uani 1 1 d . . .
C4 C 0.5850(6) -0.0006(8) 0.6409(5) 0.0579(18) Uani 1 1 d . . .
H4 H 0.6322 -0.0668 0.6357 0.069 Uiso 1 1 calc R . .
C5 C 0.6378(6) 0.1190(8) 0.6778(5) 0.0596(19) Uani 1 1 d . . .
H5 H 0.7211 0.1326 0.6955 0.072 Uiso 1 1 calc R . .
C6 C 0.5715(6) 0.2195(7) 0.6895(5) 0.0540(17) Uani 1 1 d . . .
H6 H 0.6093 0.2991 0.7172 0.065 Uiso 1 1 calc R . .
C7 C 0.4459(6) 0.2024(6) 0.6596(4) 0.0454(15) Uani 1 1 d . . .
C8 C 0.4005(7) -0.1562(7) 0.5706(5) 0.0611(19) Uani 1 1 d . . .
H8A H 0.3284 -0.1752 0.6049 0.092 Uiso 1 1 calc R . .
H8B H 0.4576 -0.2152 0.5749 0.092 Uiso 1 1 calc R . .
H8C H 0.3770 -0.1618 0.5064 0.092 Uiso 1 1 calc R . .
C9 C 0.3726(7) 0.3118(7) 0.6699(5) 0.0597(18) Uani 1 1 d . . .
H9A H 0.3521 0.3265 0.6094 0.090 Uiso 1 1 calc R . .
H9B H 0.4208 0.3854 0.7052 0.090 Uiso 1 1 calc R . .
H9C H 0.2982 0.2935 0.7018 0.090 Uiso 1 1 calc R . .
C11 C 0.2480(10) 0.3604(10) 0.3740(7) 0.101(3) Uani 1 1 d . . .
H11A H 0.2053 0.3933 0.3275 0.121 Uiso 1 1 calc R . .
H11B H 0.2791 0.2840 0.3432 0.121 Uiso 1 1 calc R . .
C12 C -0.0778(12) 0.4148(8) 0.3788(7) 0.106(4) Uani 1 1 d . . .
H12A H -0.1162 0.4202 0.4387 0.127 Uiso 1 1 calc R . .
H12B H -0.0053 0.4771 0.3862 0.127 Uiso 1 1 calc R . .
C13 C 0.3504(12) 0.4517(14) 0.4156(9) 0.154(7) Uani 1 1 d . . .
H13A H 0.3203 0.5297 0.4415 0.230 Uiso 1 1 calc R . .
H13B H 0.4088 0.4650 0.3687 0.230 Uiso 1 1 calc R . .
H13C H 0.3899 0.4211 0.4640 0.230 Uiso 1 1 calc R . .
C14 C -0.1616(12) 0.4414(9) 0.3135(8) 0.113(4) Uani 1 1 d . . .
H14A H -0.1226 0.4398 0.2548 0.170 Uiso 1 1 calc R . .
H14B H -0.1861 0.5231 0.3356 0.170 Uiso 1 1 calc R . .
H14C H -0.2331 0.3794 0.3056 0.170 Uiso 1 1 calc R . .
Ni51 Ni 0.5000 0.5000 1.0000 0.0402(3) Uani 1 2 d S . .
S51 S 0.39212(16) 0.44722(16) 1.14161(12) 0.0513(4) Uani 1 1 d . . .
S52 S 0.28109(16) 0.51678(18) 0.94947(13) 0.0570(5) Uani 1 1 d . . .
P51 P 0.24298(17) 0.46839(17) 1.07090(13) 0.0519(5) Uani 1 1 d . . .
C51 C 0.4791(6) 0.3150(6) 0.9421(4) 0.0403(14) Uani 1 1 d . . .
N51 N 0.4671(5) 0.2085(5) 0.9124(4) 0.0459(13) Uani 1 1 d . . .
O51 O 0.1778(5) 0.5717(6) 1.1407(4) 0.0850(18) Uani 1 1 d . . .
O52 O 0.1475(5) 0.3423(6) 1.0469(4) 0.0780(16) Uani 1 1 d . . .
C52 C 0.4510(6) 0.0763(5) 0.8803(4) 0.0418(15) Uani 1 1 d . . .
C53 C 0.5544(7) 0.0127(6) 0.8868(5) 0.0516(17) Uani 1 1 d . . .
C54 C 0.5337(9) -0.1186(7) 0.8582(5) 0.068(2) Uani 1 1 d . . .
H54 H 0.5981 -0.1659 0.8623 0.081 Uiso 1 1 calc R . .
C55 C 0.4200(9) -0.1779(7) 0.8244(6) 0.072(2) Uani 1 1 d . . .
H55 H 0.4084 -0.2650 0.8064 0.086 Uiso 1 1 calc R . .
C56 C 0.3229(8) -0.1112(6) 0.8166(5) 0.062(2) Uani 1 1 d . . .
H56 H 0.2473 -0.1539 0.7919 0.074 Uiso 1 1 calc R . .
C57 C 0.3351(7) 0.0191(6) 0.8451(4) 0.0487(16) Uani 1 1 d . . .
C58 C 0.6784(7) 0.0810(8) 0.9229(6) 0.070(2) Uani 1 1 d . . .
H58A H 0.7039 0.1434 0.8866 0.106 Uiso 1 1 calc R . .
H58B H 0.7378 0.0222 0.9182 0.106 Uiso 1 1 calc R . .
H58C H 0.6727 0.1210 0.9869 0.106 Uiso 1 1 calc R . .
C59 C 0.2287(7) 0.0925(7) 0.8387(5) 0.0614(19) Uani 1 1 d . . .
H59A H 0.1999 0.1209 0.9000 0.092 Uiso 1 1 calc R . .
H59B H 0.1630 0.0398 0.8009 0.092 Uiso 1 1 calc R . .
H59C H 0.2552 0.1636 0.8112 0.092 Uiso 1 1 calc R . .
C61 C 0.0696(10) 0.6135(12) 1.1141(8) 0.112(4) Uani 1 1 d . . .
H61A H 0.0052 0.5426 1.0997 0.134 Uiso 1 1 calc R . .
H61B H 0.0838 0.6471 1.0580 0.134 Uiso 1 1 calc R . .
C62 C 0.1048(11) 0.2743(12) 1.1181(8) 0.113(4) Uani 1 1 d . . .
H62A H 0.1738 0.2405 1.1422 0.135 Uiso 1 1 calc R . .
H62B H 0.0738 0.3317 1.1691 0.135 Uiso 1 1 calc R . .
C63 C 0.0276(8) 0.7095(10) 1.1858(7) 0.090(3) Uani 1 1 d . . .
H63A H 0.0290 0.6833 1.2447 0.135 Uiso 1 1 calc R . .
H63B H -0.0551 0.7217 1.1703 0.135 Uiso 1 1 calc R . .
H63C H 0.0812 0.7869 1.1898 0.135 Uiso 1 1 calc R . .
C64 C 0.0116(13) 0.1759(13) 1.0842(9) 0.149(6) Uani 1 1 d . . .
H64A H -0.0529 0.2075 1.0541 0.223 Uiso 1 1 calc R . .
H64B H -0.0215 0.1402 1.1351 0.223 Uiso 1 1 calc R . .
H64C H 0.0453 0.1125 1.0402 0.223 Uiso 1 1 calc R . .

loop_
_atom_site_aniso_label
_atom_site_aniso_U_11
_atom_site_aniso_U_22
_atom_site_aniso_U_33
_atom_site_aniso_U_23
_atom_site_aniso_U_13
_atom_site_aniso_U_12
Ni1 0.0326(6) 0.0366(6) 0.0515(7) 0.0094(5) -0.0080(5) 0.0017(5)
S2 0.0718(12) 0.0429(10) 0.0592(11) 0.0082(8) 0.0023(9) 0.0079(8)
S1 0.0551(10) 0.0464(10) 0.0612(11) 0.0102(8) 0.0016(8) 0.0118(8)
P1 0.0508(10) 0.0368(9) 0.0625(11) 0.0120(8) -0.0046(8) 0.0011(8)
C1 0.041(4) 0.040(3) 0.047(4) 0.017(3) -0.002(3) 0.001(3)
N1 0.041(3) 0.048(3) 0.049(3) 0.011(2) -0.002(3) 0.003(2)
O1 0.077(4) 0.061(3) 0.086(4) 0.013(3) 0.003(3) -0.018(3)
O2 0.097(4) 0.043(3) 0.067(3) 0.010(2) -0.010(3) 0.020(3)
C2 0.033(3) 0.049(4) 0.033(3) 0.010(3) -0.003(2) 0.002(3)
C3 0.048(4) 0.056(4) 0.038(3) 0.013(3) 0.000(3) 0.009(3)
C4 0.047(4) 0.079(5) 0.052(4) 0.016(4) 0.002(3) 0.020(4)
C5 0.041(4) 0.088(6) 0.050(4) 0.015(4) -0.005(3) 0.008(4)
C6 0.048(4) 0.061(4) 0.048(4) 0.009(3) -0.008(3) -0.010(3)
C7 0.040(4) 0.053(4) 0.043(4) 0.012(3) 0.001(3) 0.003(3)
C8 0.069(5) 0.054(4) 0.060(4) 0.010(3) -0.003(4) 0.010(4)
C9 0.062(5) 0.050(4) 0.069(5) 0.015(4) -0.002(4) 0.006(3)
C11 0.094(7) 0.102(8) 0.099(7) 0.023(6) 0.008(6) -0.027(6)
C12 0.171(11) 0.049(5) 0.100(7) 0.001(5) -0.031(7) 0.045(6)
C13 0.129(11) 0.193(15) 0.116(9) 0.050(10) -0.015(8) -0.100(10)
C14 0.155(10) 0.062(6) 0.127(9) 0.010(6) -0.051(8) 0.049(6)
Ni51 0.0433(6) 0.0281(6) 0.0466(7) 0.0027(5) -0.0010(5) 0.0024(5)
S51 0.0555(10) 0.0486(10) 0.0504(10) 0.0126(8) 0.0001(8) 0.0042(8)
S52 0.0483(10) 0.0661(12) 0.0592(11) 0.0193(9) -0.0040(8) 0.0070(8)
P51 0.0475(10) 0.0529(11) 0.0565(11) 0.0111(8) 0.0064(8) 0.0097(8)
C51 0.044(4) 0.034(4) 0.041(3) 0.006(3) 0.007(3) 0.004(3)
N51 0.059(3) 0.035(3) 0.042(3) 0.006(2) 0.007(2) 0.005(2)
O51 0.072(4) 0.112(5) 0.078(4) 0.013(3) 0.015(3) 0.046(4)
O52 0.061(3) 0.097(4) 0.076(4) 0.033(3) -0.002(3) -0.018(3)
C52 0.060(4) 0.028(3) 0.037(3) 0.007(2) 0.007(3) 0.001(3)
C53 0.069(5) 0.043(4) 0.044(4) 0.009(3) 0.004(3) 0.011(3)
C54 0.097(6) 0.043(4) 0.065(5) 0.010(4) 0.005(4) 0.023(4)
C55 0.105(7) 0.032(4) 0.076(5) 0.007(4) 0.003(5) 0.006(4)
C56 0.077(5) 0.040(4) 0.061(5) 0.004(3) 0.007(4) -0.010(4)
C57 0.064(4) 0.037(3) 0.045(4) 0.009(3) 0.010(3) 0.003(3)
C58 0.066(5) 0.071(5) 0.075(5) 0.013(4) 0.001(4) 0.016(4)
C59 0.056(4) 0.058(4) 0.069(5) 0.010(4) 0.007(4) 0.007(4)
C61 0.087(7) 0.136(10) 0.113(9) 0.005(7) 0.003(6) 0.048(7)
C62 0.098(8) 0.129(10) 0.113(8) 0.052(7) 0.011(7) -0.027(7)
C63 0.064(5) 0.110(8) 0.091(7) -0.010(6) -0.001(5) 0.038(5)
C64 0.144(11) 0.160(12) 0.116(9) 0.029(9) 0.017(8) -0.089(10)

loop_
_geom_bond_atom_site_label_1
_geom_bond_atom_site_label_2
_geom_bond_distance
_geom_bond_site_symmetry_2
_geom_bond_publ_flag
Ni1 C1 2.006(7) 2_556 ?
Ni1 C1 2.006(7) . ?
Ni1 S2 2.5185(19) 2_556 ?
Ni1 S2 2.5185(19) . ?
Ni1 S1 2.5564(19) . ?
Ni1 S1 2.5564(19) 2_556 ?
S2 P1 1.986(3) . ?
S1 P1 1.979(2) . ?
P1 O2 1.585(5) . ?
P1 O1 1.612(5) . ?
C1 N1 1.164(8) . ?
N1 C2 1.403(8) . ?
O1 C11 1.415(11) . ?
O2 C12 1.465(9) . ?
C2 C7 1.394(9) . ?
C2 C3 1.399(9) . ?
C3 C4 1.396(9) . ?
C3 C8 1.513(9) . ?
C4 C5 1.368(11) . ?
C5 C6 1.371(10) . ?
C6 C7 1.414(9) . ?
C7 C9 1.502(10) . ?
C11 C13 1.447(13) . ?
C12 C14 1.411(13) . ?
Ni51 C51 2.020(6) . ?
Ni51 C51 2.020(6) 2_667 ?
Ni51 S51 2.5221(18) . ?
Ni51 S51 2.5221(18) 2_667 ?
Ni51 S52 2.5324(19) . ?
Ni51 S52 2.5324(19) 2_667 ?
S51 P51 1.982(3) . ?
S52 P51 1.985(3) . ?
P51 O52 1.602(6) . ?
P51 O51 1.607(6) . ?
C51 N51 1.151(8) . ?
N51 C52 1.419(8) . ?
O51 C61 1.395(11) . ?
O52 C62 1.443(11) . ?
C52 C57 1.389(9) . ?
C52 C53 1.407(9) . ?
C53 C54 1.405(10) . ?
C53 C58 1.502(10) . ?
C54 C55 1.368(12) . ?
C55 C56 1.373(12) . ?
C56 C57 1.393(9) . ?
C57 C59 1.501(10) . ?
C61 C63 1.452(13) . ?
C62 C64 1.398(14) . ?
